data_1515111
loop_
_publ_author_name
'Wiggins, Kelly M.'
'Moerdyk, Jonathan P.'
'Bielawski, Christopher W.'

_publ_section_title
;
 Homonuclear bond activation using a stable N,N&#x2032;-diamidocarbene
;
_journal_issue 10
_journal_name_full 'Chemical Science'
_journal_page_first 2986
_journal_paper_doi 10.1039/c2sc20639k
_journal_volume 3
_journal_year 2012
_chemical_formula_moiety 'C22 H28 Br2 N2; CHCl3'
_chemical_formula_sum 'C23 H29 Br2 Cl3 N2'
_chemical_formula_weight 599.65
_chemical_name_common 6satMesBr2
_chemical_name_systematic
;
?
;
_space_group_IT_number 13
_symmetry_cell_setting monoclinic
_symmetry_space_group_name_Hall '-P 2yc'
_symmetry_space_group_name_H-M 'P 1 2/c 1'
_atom_sites_solution_hydrogens geom
_atom_sites_solution_primary direct
_atom_sites_solution_secondary difmap
_audit_creation_method SHELXL-97
_cell_angle_alpha 90.00
_cell_angle_beta 108.099(2)
_cell_angle_gamma 90.00
_cell_formula_units_Z 4
_cell_length_a 18.893(2)
_cell_length_b 8.2648(9)
_cell_length_c 17.927(2)
_cell_measurement_temperature 150(2)
_cell_volume 2660.7(5)
_computing_cell_refinement 'CrystalClear (Rigaku Inc., 2008)'
_computing_data_collection 'CrystalClear (Rigaku Inc., 2008)'
_computing_data_reduction 'CrystalClear (Rigaku Inc., 2008)'
_computing_structure_refinement 'SHELXL-97 (Sheldrick, 1997)'
_computing_structure_solution 'SHELXS-97 (Sheldrick, 1990)'
_diffrn_ambient_temperature 150(2)
_diffrn_measured_fraction_theta_full 0.998
_diffrn_measured_fraction_theta_max 0.998
_diffrn_measurement_device_type 'CCD area detector'
_diffrn_measurement_method 'phi and omega scans'
_diffrn_radiation_monochromator graphite
_diffrn_radiation_source 'fine-focus sealed tube'
_diffrn_radiation_type MoK\a
_diffrn_radiation_wavelength 0.71075
_diffrn_reflns_av_R_equivalents 0.0639
_diffrn_reflns_av_sigmaI/netI 0.0337
_diffrn_reflns_limit_h_max 22
_diffrn_reflns_limit_h_min -22
_diffrn_reflns_limit_k_max 9
_diffrn_reflns_limit_k_min -9
_diffrn_reflns_limit_l_max 21
_diffrn_reflns_limit_l_min -21
_diffrn_reflns_number 37561
_diffrn_reflns_theta_full 25.00
_diffrn_reflns_theta_max 25.00
_diffrn_reflns_theta_min 3.10
_exptl_absorpt_coefficient_mu 3.361
_exptl_absorpt_correction_T_max 1.000
_exptl_absorpt_correction_T_min 0.745
_exptl_absorpt_correction_type multi-scan
_exptl_absorpt_process_details
;
abscor. T. Higashi (2001). The Rigaku Corporation, Tokyo, Japan.
;
_exptl_crystal_colour 'pale yellow'
_exptl_crystal_density_diffrn 1.497
_exptl_crystal_density_method 'not measured'
_exptl_crystal_description plate
_exptl_crystal_F_000 1208
_exptl_crystal_size_max 0.16
_exptl_crystal_size_mid 0.15
_exptl_crystal_size_min 0.04
_refine_diff_density_max 1.846
_refine_diff_density_min -0.917
_refine_diff_density_rms 0.112
_refine_ls_extinction_method none
_refine_ls_goodness_of_fit_ref 1.006
_refine_ls_hydrogen_treatment constr
_refine_ls_matrix_type full
_refine_ls_number_parameters 277
_refine_ls_number_reflns 4684
_refine_ls_number_restraints 0
_refine_ls_restrained_S_all 1.006
_refine_ls_R_factor_all 0.0630
_refine_ls_R_factor_gt 0.0528
_refine_ls_shift/su_max 0.001
_refine_ls_shift/su_mean 0.000
_refine_ls_structure_factor_coef Fsqd
_refine_ls_weighting_details 'calc w=1/[\s^2^(Fo^2^)+(0.0723P)^2^+13.7292P] where P=(Fo^2^+2Fc^2^)/3'
_refine_ls_weighting_scheme calc
_refine_ls_wR_factor_gt 0.1352
_refine_ls_wR_factor_ref 0.1419
_reflns_number_gt 4010
_reflns_number_total 4684
_reflns_threshold_expression >2sigma(I)
_cod_data_source_file c2sc20639k.txt
_cod_data_source_block 6MesBr2
_cod_depositor_comments
;
The following automatic conversions were performed:

'_symmetry_cell_setting' value 'Monoclinic' changed to 'monoclinic'
according to
/usr/data/users/saulius/automatic-downloads/retrospective/RSC/lib/dictionaries/cif_core.dic
dictionary named 'cif_core.dic' version 2.4.2 from 2011-04-26.

Automatic conversion script
Id: cif_fix_values 2281 2013-09-26 08:29:07Z andrius 
;
_cod_original_cell_volume 2660.8(5)
_cod_original_sg_symbol_H-M P2/c
_cod_database_code 1515111

loop_
_symmetry_equiv_pos_as_xyz
'x, y, z'
'-x, y, -z+1/2'
'-x, -y, -z'
'x, -y, z-1/2'

loop_
_atom_site_label
_atom_site_type_symbol
_atom_site_fract_x
_atom_site_fract_y
_atom_site_fract_z
_atom_site_U_iso_or_equiv
_atom_site_adp_type
_atom_site_occupancy
_atom_site_symmetry_multiplicity
_atom_site_calc_flag
_atom_site_refinement_flags
Br1 Br 0.30897(3) 0.66912(6) 0.47236(3) 0.02575(17) Uani 1 1 d .
Cl1 Cl -0.14510(13) 1.0707(3) 0.20718(15) 0.0829(7) Uani 1 1 d .
N1 N 0.3687(2) 0.6836(5) 0.6347(2) 0.0178(8) Uani 1 1 d .
C1 C 0.3072(3) 0.6497(6) 0.5782(3) 0.0180(10) Uani 1 1 d .
Br2 Br 0.33012(3) 0.72569(7) 0.29911(3) 0.03502(18) Uani 1 1 d .
Cl2 Cl -0.10979(16) 0.7279(4) 0.20523(15) 0.0987(10) Uani 1 1 d .
N2 N 0.2438(2) 0.6093(5) 0.5899(2) 0.0207(9) Uani 1 1 d .
C2 C 0.3708(3) 0.6693(7) 0.7177(3) 0.0245(11) Uani 1 1 d .
H2A H 0.4088 0.7403 0.7503 0.029 Uiso 1 1 calc R
H2B H 0.3829 0.5591 0.7358 0.029 Uiso 1 1 calc R
Cl3 Cl -0.11113(12) 0.8784(3) 0.34852(11) 0.0705(6) Uani 1 1 d .
C3 C 0.2950(3) 0.7155(7) 0.7247(3) 0.0312(12) Uani 1 1 d .
H3A H 0.2948 0.7002 0.7783 0.037 Uiso 1 1 calc R
H3B H 0.2847 0.8286 0.7110 0.037 Uiso 1 1 calc R
C4 C 0.2358(3) 0.6106(7) 0.6699(3) 0.0283(12) Uani 1 1 d .
H4A H 0.2401 0.5011 0.6902 0.034 Uiso 1 1 calc R
H4B H 0.1869 0.6514 0.6672 0.034 Uiso 1 1 calc R
C5 C 0.1809(2) 0.5437(6) 0.5288(3) 0.0198(10) Uani 1 1 d .
C6 C 0.1220(3) 0.6453(6) 0.4909(3) 0.0242(11) Uani 1 1 d .
C7 C 0.0599(3) 0.5748(7) 0.4377(3) 0.0292(12) Uani 1 1 d .
H7A H 0.0195 0.6401 0.4123 0.035 Uiso 1 1 calc R
C8 C 0.0560(3) 0.4116(7) 0.4212(3) 0.0291(12) Uani 1 1 d .
C9 C 0.1164(3) 0.3159(7) 0.4592(3) 0.0297(12) Uani 1 1 d .
H9A H 0.1147 0.2062 0.4472 0.036 Uiso 1 1 calc R
C10 C 0.1796(3) 0.3771(6) 0.5148(3) 0.0232(11) Uani 1 1 d .
C11 C 0.2445(3) 0.2699(7) 0.5560(4) 0.0357(13) Uani 1 1 d .
H11A H 0.2340 0.1609 0.5373 0.054 Uiso 1 1 calc R
H11B H 0.2523 0.2727 0.6115 0.054 Uiso 1 1 calc R
H11C H 0.2884 0.3077 0.5454 0.054 Uiso 1 1 calc R
C12 C -0.0119(3) 0.3390(10) 0.3617(4) 0.0509(18) Uani 1 1 d .
H12A H -0.0386 0.4222 0.3269 0.076 Uiso 1 1 calc R
H12B H -0.0436 0.2916 0.3885 0.076 Uiso 1 1 calc R
H12C H 0.0035 0.2571 0.3320 0.076 Uiso 1 1 calc R
C13 C 0.1265(4) 0.8243(7) 0.5042(4) 0.0388(14) Uani 1 1 d .
H13A H 0.0773 0.8698 0.4868 0.058 Uiso 1 1 calc R
H13B H 0.1562 0.8719 0.4751 0.058 Uiso 1 1 calc R
H13C H 0.1489 0.8461 0.5591 0.058 Uiso 1 1 calc R
C14 C 0.4374(3) 0.7305(6) 0.6203(3) 0.0170(10) Uani 1 1 d .
C15 C 0.4556(3) 0.8947(6) 0.6245(3) 0.0198(10) Uani 1 1 d .
C16 C 0.5212(3) 0.9374(6) 0.6093(3) 0.0232(11) Uani 1 1 d .
H16A H 0.5343 1.0460 0.6107 0.028 Uiso 1 1 calc R
C17 C 0.5673(3) 0.8223(6) 0.5922(3) 0.0229(11) Uani 1 1 d .
C18 C 0.5480(3) 0.6593(6) 0.5916(3) 0.0230(11) Uani 1 1 d .
H18A H 0.5792 0.5816 0.5810 0.028 Uiso 1 1 calc R
C19 C 0.4834(3) 0.6101(6) 0.6064(3) 0.0199(10) Uani 1 1 d .
C20 C 0.4649(3) 0.4328(6) 0.6094(3) 0.0262(11) Uani 1 1 d .
H20A H 0.4459 0.4140 0.6525 0.039 Uiso 1 1 calc R
H20B H 0.5090 0.3694 0.6163 0.039 Uiso 1 1 calc R
H20C H 0.4280 0.4025 0.5612 0.039 Uiso 1 1 calc R
C21 C 0.6369(3) 0.8733(7) 0.5743(3) 0.0308(12) Uani 1 1 d .
H21A H 0.6637 0.9507 0.6127 0.046 Uiso 1 1 calc R
H21B H 0.6237 0.9213 0.5231 0.046 Uiso 1 1 calc R
H21C H 0.6678 0.7803 0.5758 0.046 Uiso 1 1 calc R
C22 C 0.4072(3) 1.0204(6) 0.6450(3) 0.0304(12) Uani 1 1 d .
H22A H 0.4218 1.1260 0.6329 0.046 Uiso 1 1 calc R
H22B H 0.4127 1.0141 0.7000 0.046 Uiso 1 1 calc R
H22C H 0.3561 1.0013 0.6152 0.046 Uiso 1 1 calc R
C23 C -0.1500(4) 0.8769(9) 0.2462(4) 0.0457(16) Uani 1 1 d .
H23A H -0.2028 0.8497 0.2343 0.055 Uiso 1 1 calc R

loop_
_atom_site_aniso_label
_atom_site_aniso_U_11
_atom_site_aniso_U_22
_atom_site_aniso_U_33
_atom_site_aniso_U_23
_atom_site_aniso_U_13
_atom_site_aniso_U_12
Br1 0.0234(3) 0.0311(3) 0.0223(3) 0.0005(2) 0.0063(2) -0.0013(2)
Cl1 0.0663(13) 0.0867(16) 0.0923(17) 0.0188(13) 0.0196(12) -0.0187(12)
N1 0.018(2) 0.017(2) 0.018(2) 0.0015(16) 0.0050(16) -0.0015(16)
C1 0.018(2) 0.017(2) 0.017(2) -0.0007(19) 0.0030(19) 0.0012(19)
Br2 0.0308(3) 0.0371(3) 0.0336(3) -0.0085(2) 0.0048(2) 0.0040(2)
Cl2 0.0894(17) 0.138(2) 0.0710(15) -0.0372(15) 0.0278(13) 0.0419(17)
N2 0.017(2) 0.022(2) 0.022(2) -0.0009(17) 0.0062(17) -0.0026(17)
C2 0.021(3) 0.036(3) 0.016(2) 0.003(2) 0.005(2) -0.007(2)
Cl3 0.0700(13) 0.1021(17) 0.0394(10) -0.0152(10) 0.0173(9) 0.0039(12)
C3 0.030(3) 0.043(3) 0.020(3) -0.008(2) 0.008(2) -0.007(3)
C4 0.020(3) 0.042(3) 0.025(3) -0.005(2) 0.009(2) -0.007(2)
C5 0.012(2) 0.027(3) 0.020(2) 0.000(2) 0.0056(18) -0.0041(19)
C6 0.019(2) 0.030(3) 0.026(3) 0.000(2) 0.010(2) 0.001(2)
C7 0.018(3) 0.045(3) 0.025(3) 0.008(2) 0.005(2) 0.005(2)
C8 0.021(3) 0.045(4) 0.021(3) -0.003(2) 0.006(2) -0.010(2)
C9 0.028(3) 0.031(3) 0.032(3) -0.005(2) 0.013(2) -0.010(2)
C10 0.019(2) 0.026(3) 0.026(3) 0.001(2) 0.009(2) -0.002(2)
C11 0.037(3) 0.024(3) 0.047(4) 0.005(3) 0.014(3) 0.006(2)
C12 0.029(3) 0.077(5) 0.043(4) -0.014(4) 0.006(3) -0.020(3)
C13 0.039(3) 0.026(3) 0.048(4) 0.001(3) 0.009(3) 0.008(3)
C14 0.014(2) 0.020(2) 0.015(2) 0.0008(19) 0.0022(18) -0.0035(18)
C15 0.022(2) 0.017(2) 0.019(2) 0.0017(19) 0.0050(19) 0.0016(19)
C16 0.024(3) 0.022(3) 0.022(3) 0.002(2) 0.006(2) -0.007(2)
C17 0.021(2) 0.029(3) 0.018(2) 0.002(2) 0.004(2) -0.003(2)
C18 0.024(3) 0.025(3) 0.021(2) 0.000(2) 0.007(2) 0.002(2)
C19 0.023(2) 0.018(2) 0.016(2) -0.0005(19) 0.0007(19) 0.000(2)
C20 0.030(3) 0.019(3) 0.028(3) -0.003(2) 0.008(2) -0.002(2)
C21 0.026(3) 0.042(3) 0.027(3) 0.003(2) 0.012(2) -0.007(2)
C22 0.031(3) 0.018(3) 0.044(3) 0.001(2) 0.013(2) 0.001(2)
C23 0.036(3) 0.060(4) 0.042(4) -0.013(3) 0.014(3) -0.002(3)

loop_
_atom_type_symbol
_atom_type_description
_atom_type_scat_dispersion_real
_atom_type_scat_dispersion_imag
_atom_type_scat_source
C C 0.0033 0.0016 'International Tables Vol C Tables 4.2.6.8 and 6.1.1.4'
H H 0.0000 0.0000 'International Tables Vol C Tables 4.2.6.8 and 6.1.1.4'
Br Br -0.2901 2.4595 'International Tables Vol C Tables 4.2.6.8 and 6.1.1.4'
Cl Cl 0.1484 0.1585 'International Tables Vol C Tables 4.2.6.8 and 6.1.1.4'
N N 0.0061 0.0033 'International Tables Vol C Tables 4.2.6.8 and 6.1.1.4'

loop_
_geom_angle_atom_site_label_1
_geom_angle_atom_site_label_2
_geom_angle_atom_site_label_3
_geom_angle
C1 N1 C14 123.0(4)
C1 N1 C2 119.9(4)
C14 N1 C2 117.0(4)
N1 C1 N2 124.1(4)
N1 C1 Br1 117.5(3)
N2 C1 Br1 118.3(3)
C1 N2 C5 123.1(4)
C1 N2 C4 121.2(4)
C5 N2 C4 115.3(4)
N1 C2 C3 109.3(4)
N1 C2 H2A 109.8
C3 C2 H2A 109.8
N1 C2 H2B 109.8
C3 C2 H2B 109.8
H2A C2 H2B 108.3
C4 C3 C2 109.1(4)
C4 C3 H3A 109.9
C2 C3 H3A 109.9
C4 C3 H3B 109.9
C2 C3 H3B 109.9
H3A C3 H3B 108.3
N2 C4 C3 110.8(4)
N2 C4 H4A 109.5
C3 C4 H4A 109.5
N2 C4 H4B 109.5
C3 C4 H4B 109.5
H4A C4 H4B 108.1
C6 C5 C10 122.7(5)
C6 C5 N2 119.2(4)
C10 C5 N2 118.0(4)
C7 C6 C5 117.3(5)
C7 C6 C13 121.2(5)
C5 C6 C13 121.4(5)
C8 C7 C6 122.3(5)
C8 C7 H7A 118.8
C6 C7 H7A 118.8
C7 C8 C9 118.3(5)
C7 C8 C12 121.0(6)
C9 C8 C12 120.6(6)
C8 C9 C10 122.6(5)
C8 C9 H9A 118.7
C10 C9 H9A 118.7
C9 C10 C5 116.8(5)
C9 C10 C11 121.5(5)
C5 C10 C11 121.7(5)
C10 C11 H11A 109.5
C10 C11 H11B 109.5
H11A C11 H11B 109.5
C10 C11 H11C 109.5
H11A C11 H11C 109.5
H11B C11 H11C 109.5
C8 C12 H12A 109.5
C8 C12 H12B 109.5
H12A C12 H12B 109.5
C8 C12 H12C 109.5
H12A C12 H12C 109.5
H12B C12 H12C 109.5
C6 C13 H13A 109.5
C6 C13 H13B 109.5
H13A C13 H13B 109.5
C6 C13 H13C 109.5
H13A C13 H13C 109.5
H13B C13 H13C 109.5
C19 C14 C15 123.2(4)
C19 C14 N1 118.8(4)
C15 C14 N1 118.0(4)
C16 C15 C14 117.1(4)
C16 C15 C22 121.2(5)
C14 C15 C22 121.7(4)
C17 C16 C15 121.8(5)
C17 C16 H16A 119.1
C15 C16 H16A 119.1
C16 C17 C18 118.9(5)
C16 C17 C21 120.3(5)
C18 C17 C21 120.7(5)
C19 C18 C17 121.6(5)
C19 C18 H18A 119.2
C17 C18 H18A 119.2
C18 C19 C14 117.3(4)
C18 C19 C20 121.1(4)
C14 C19 C20 121.5(4)
C19 C20 H20A 109.5
C19 C20 H20B 109.5
H20A C20 H20B 109.5
C19 C20 H20C 109.5
H20A C20 H20C 109.5
H20B C20 H20C 109.5
C17 C21 H21A 109.5
C17 C21 H21B 109.5
H21A C21 H21B 109.5
C17 C21 H21C 109.5
H21A C21 H21C 109.5
H21B C21 H21C 109.5
C15 C22 H22A 109.5
C15 C22 H22B 109.5
H22A C22 H22B 109.5
C15 C22 H22C 109.5
H22A C22 H22C 109.5
H22B C22 H22C 109.5
Cl2 C23 Cl3 110.7(4)
Cl2 C23 Cl1 113.3(4)
Cl3 C23 Cl1 110.6(4)
Cl2 C23 H23A 107.3
Cl3 C23 H23A 107.3
Cl1 C23 H23A 107.3

loop_
_geom_bond_atom_site_label_1
_geom_bond_atom_site_label_2
_geom_bond_distance
Br1 C1 1.916(5)
Cl1 C23 1.762(8)
N1 C1 1.313(6)
N1 C14 1.453(6)
N1 C2 1.481(6)
C1 N2 1.321(6)
Cl2 C23 1.726(7)
N2 C5 1.447(6)
N2 C4 1.488(6)
C2 C3 1.524(7)
C2 H2A 0.9700
C2 H2B 0.9700
Cl3 C23 1.752(7)
C3 C4 1.511(7)
C3 H3A 0.9700
C3 H3B 0.9700
C4 H4A 0.9700
C4 H4B 0.9700
C5 C6 1.392(7)
C5 C10 1.398(7)
C6 C7 1.389(7)
C6 C13 1.497(8)
C7 C8 1.378(8)
C7 H7A 0.9300
C8 C9 1.381(8)
C8 C12 1.515(8)
C9 C10 1.392(7)
C9 H9A 0.9300
C10 C11 1.507(7)
C11 H11A 0.9600
C11 H11B 0.9600
C11 H11C 0.9600
C12 H12A 0.9600
C12 H12B 0.9600
C12 H12C 0.9600
C13 H13A 0.9600
C13 H13B 0.9600
C13 H13C 0.9600
C14 C19 1.393(7)
C14 C15 1.396(7)
C15 C16 1.393(7)
C15 C22 1.504(7)
C16 C17 1.387(7)
C16 H16A 0.9300
C17 C18 1.395(7)
C17 C21 1.508(7)
C18 C19 1.389(7)
C18 H18A 0.9300
C19 C20 1.511(7)
C20 H20A 0.9600
C20 H20B 0.9600
C20 H20C 0.9600
C21 H21A 0.9600
C21 H21B 0.9600
C21 H21C 0.9600
C22 H22A 0.9600
C22 H22B 0.9600
C22 H22C 0.9600
C23 H23A 0.9800
